data_4501401
loop_
_publ_author_name
'Qian, Su-Yan'
'Zhou, Hu'
'Yuan, Ai-Hua'
'Song, You'

_publ_section_title
;
 Syntheses, Structures, and Magnetic Properties of Five Novel
 Octacyanometallate-Based Lanthanide Complexes with Helical Chains
;
_journal_issue 12
_journal_name_full 'Crystal Growth &amp; Design'
_journal_page_first 5676
_journal_paper_doi 10.1021/cg201217a
_journal_volume 11
_journal_year 2011
_chemical_formula_moiety '2(C32 H18 Mo N12 O Sm), C16 H36 N, 2(C2 H3 N), 2(N0.50 O1.50), 4(H2 O)'
_chemical_formula_sum 'C84 H86 Mo2 N28 O9 Sm2'
_chemical_formula_weight 2124.39
_chemical_name_systematic
; 
 ? 
;
_space_group_IT_number 142
_symmetry_cell_setting tetragonal
_symmetry_space_group_name_Hall '-I 4bd 2c'
_symmetry_space_group_name_H-M 'I 41/a c d :2'
_atom_sites_solution_hydrogens geom
_atom_sites_solution_primary direct
_atom_sites_solution_secondary difmap
_audit_creation_method SHELXL-97
_cell_angle_alpha 90.00
_cell_angle_beta 90.00
_cell_angle_gamma 90.00
_cell_formula_units_Z 8
_cell_length_a 36.4209(18)
_cell_length_b 36.4209(18)
_cell_length_c 16.7366(16)
_cell_measurement_reflns_used 9964
_cell_measurement_temperature 291(2)
_cell_measurement_theta_max 26.98
_cell_measurement_theta_min 2.23
_cell_volume 22201(3)
_computing_cell_refinement SMART
_computing_data_collection 'SMART (Bruker, 2000)'
_computing_data_reduction 'SAINT (Bruker, 2000)'
_computing_molecular_graphics SHELXTL
_computing_publication_material SHELXTL
_computing_structure_refinement SHELXTL
_computing_structure_solution 'SHELXTL (Bruker, 2000)'
_diffrn_ambient_temperature 291(2)
_diffrn_measured_fraction_theta_full 1.000
_diffrn_measured_fraction_theta_max 1.000
_diffrn_measurement_device_type 'Bruker Smart Apex CCD '
_diffrn_measurement_method 'phi and omega scans'
_diffrn_radiation_monochromator graphite
_diffrn_radiation_source 'sealed tube'
_diffrn_radiation_type MoK\a
_diffrn_radiation_wavelength 0.71073
_diffrn_reflns_av_R_equivalents 0.0762
_diffrn_reflns_av_sigmaI/netI 0.0304
_diffrn_reflns_limit_h_max 44
_diffrn_reflns_limit_h_min -44
_diffrn_reflns_limit_k_max 44
_diffrn_reflns_limit_k_min -44
_diffrn_reflns_limit_l_max 20
_diffrn_reflns_limit_l_min -20
_diffrn_reflns_number 83235
_diffrn_reflns_theta_full 26.00
_diffrn_reflns_theta_max 26.00
_diffrn_reflns_theta_min 1.58
_exptl_absorpt_coefficient_mu 1.321
_exptl_absorpt_correction_T_max 0.7598
_exptl_absorpt_correction_T_min 0.7086
_exptl_absorpt_correction_type multi-scan
_exptl_absorpt_process_details 'SADABS; Bruker, 2000'
_exptl_crystal_colour yellow
_exptl_crystal_density_diffrn 1.271
_exptl_crystal_density_method 'not measured'
_exptl_crystal_description block
_exptl_crystal_F_000 8528
_exptl_crystal_size_max 0.28
_exptl_crystal_size_mid 0.24
_exptl_crystal_size_min 0.22
_refine_diff_density_max 0.397
_refine_diff_density_min -0.910
_refine_diff_density_rms 0.069
_refine_ls_extinction_method none
_refine_ls_goodness_of_fit_ref 1.050
_refine_ls_hydrogen_treatment constr
_refine_ls_matrix_type full
_refine_ls_number_parameters 319
_refine_ls_number_reflns 5478
_refine_ls_number_restraints 0
_refine_ls_restrained_S_all 1.050
_refine_ls_R_factor_all 0.0461
_refine_ls_R_factor_gt 0.0340
_refine_ls_shift/su_max 0.000
_refine_ls_shift/su_mean 0.000
_refine_ls_structure_factor_coef Fsqd
_refine_ls_weighting_details 'calc w=1/[\s^2^(Fo^2^)+(0.07P)^2^+1.99P] where P=(Fo^2^+2Fc^2^)/3'
_refine_ls_weighting_scheme calc
_refine_ls_wR_factor_gt 0.0996
_refine_ls_wR_factor_ref 0.1053
_reflns_number_gt 4373
_reflns_number_total 5478
_reflns_threshold_expression >2sigma(I)
_cod_data_source_file cg201217a_si_002.cif
_cod_data_source_block yah110
_cod_depositor_comments
;
The following automatic conversions were performed:

'_symmetry_cell_setting' value 'Tetragonal' changed to 'tetragonal'
according to /home/saulius/struct/CIF-dictionaries/cif_core.dic
dictionary named 'cif_core.dic' version 2.4.1 from 2010-06-29.

Automatic conversion script
Id: cif_fix_values 1715 2011-07-08 13:25:40Z adriana 
;
_cod_original_sg_symbol_Hall '-I 4bd 2c '
_cod_original_sg_symbol_H-M 'I41/acd '
_cod_database_code 4501401

loop_
_symmetry_equiv_pos_as_xyz
'x, y, z'
'-x+1/2, -y, z+1/2'
'-y+1/4, x+3/4, z+1/4'
'y+1/4, -x+1/4, z+3/4'
'-x+1/2, y, -z'
'x, -y, -z+1/2'
'y+1/4, x+3/4, -z+3/4'
'-y+1/4, -x+1/4, -z+1/4'
'x+1/2, y+1/2, z+1/2'
'-x+1, -y+1/2, z+1'
'-y+3/4, x+5/4, z+3/4'
'y+3/4, -x+3/4, z+5/4'
'-x+1, y+1/2, -z+1/2'
'x+1/2, -y+1/2, -z+1'
'y+3/4, x+5/4, -z+5/4'
'-y+3/4, -x+3/4, -z+3/4'
'-x, -y, -z'
'x-1/2, y, -z-1/2'
'y-1/4, -x-3/4, -z-1/4'
'-y-1/4, x-1/4, -z-3/4'
'x-1/2, -y, z'
'-x, y, z-1/2'
'-y-1/4, -x-3/4, z-3/4'
'y-1/4, x-1/4, z-1/4'
'-x+1/2, -y+1/2, -z+1/2'
'x, y+1/2, -z'
'y+1/4, -x-1/4, -z+1/4'
'-y+1/4, x+1/4, -z-1/4'
'x, -y+1/2, z+1/2'
'-x+1/2, y+1/2, z'
'-y+1/4, -x-1/4, z-1/4'
'y+1/4, x+1/4, z+1/4'

loop_
_atom_site_label
_atom_site_type_symbol
_atom_site_fract_x
_atom_site_fract_y
_atom_site_fract_z
_atom_site_U_iso_or_equiv
_atom_site_adp_type
_atom_site_occupancy
_atom_site_symmetry_multiplicity
_atom_site_calc_flag
_atom_site_refinement_flags
C1 C 0.16393(10) 0.34019(10) 0.0816(2) 0.0374(8) Uani 1 1 d .
C2 C 0.15664(9) 0.38678(10) 0.2031(2) 0.0392(8) Uani 1 1 d .
C3 C 0.05815(10) 0.35602(11) 0.1248(3) 0.0463(9) Uani 1 1 d .
C4 C 0.10613(12) 0.35249(12) -0.0022(2) 0.0433(9) Uani 1 1 d .
C5 C 0.18997(9) 0.24234(10) 0.08371(19) 0.0323(7) Uani 1 1 d .
H5 H 0.1725 0.2553 0.0547 0.039 Uiso 1 1 calc R
C6 C 0.18012(9) 0.21162(10) 0.12646(18) 0.0320(7) Uani 1 1 d .
H6 H 0.1564 0.2024 0.1214 0.038 Uiso 1 1 calc R
C7 C 0.20451(9) 0.19434(9) 0.17642(18) 0.0311(7) Uani 1 1 d .
H7 H 0.1970 0.1749 0.2086 0.037 Uiso 1 1 calc R
C8 C 0.24080(10) 0.20662(9) 0.1777(2) 0.0338(7) Uani 1 1 d .
C9 C 0.26819(10) 0.18861(10) 0.2308(2) 0.0346(8) Uani 1 1 d .
H9 H 0.2611 0.1692 0.2635 0.041 Uiso 1 1 calc R
C10 C 0.30398(9) 0.20074(10) 0.2315(2) 0.0331(7) Uani 1 1 d .
H10 H 0.3221 0.1883 0.2599 0.040 Uiso 1 1 calc R
C11 C 0.31231(9) 0.23293(10) 0.1875(2) 0.0364(8) Uani 1 1 d .
C12 C 0.34831(9) 0.24678(10) 0.19535(19) 0.0328(7) Uani 1 1 d .
H12 H 0.3653 0.2349 0.2279 0.039 Uiso 1 1 calc R
C13 C 0.35787(10) 0.27766(10) 0.15483(19) 0.0344(7) Uani 1 1 d .
H13 H 0.3807 0.2886 0.1630 0.041 Uiso 1 1 calc R
C14 C 0.33273(9) 0.29280(9) 0.1005(2) 0.0334(7) Uani 1 1 d .
H14 H 0.3398 0.3124 0.0682 0.040 Uiso 1 1 calc R
C15 C 0.28731(9) 0.24973(9) 0.13702(19) 0.0300(7) Uani 1 1 d .
C16 C 0.25214(8) 0.23582(9) 0.13110(19) 0.0267(6) Uani 1 1 d .
C17 C 0.47913(9) 0.21901(10) 0.0770(2) 0.0381(8) Uani 1 1 d .
H17A H 0.4969 0.2035 0.0499 0.046 Uiso 1 1 calc R
H17B H 0.4654 0.2038 0.1139 0.046 Uiso 1 1 calc R
C18 C 0.45281(11) 0.23555(12) 0.0155(2) 0.0472(9) Uani 1 1 d .
H18A H 0.4581 0.2615 0.0086 0.057 Uiso 1 1 calc R
H18B H 0.4561 0.2235 -0.0357 0.057 Uiso 1 1 calc R
C19 C 0.41355(11) 0.23074(11) 0.0435(2) 0.0438(9) Uani 1 1 d .
H19A H 0.4003 0.2532 0.0323 0.053 Uiso 1 1 calc R
H19B H 0.4138 0.2275 0.1011 0.053 Uiso 1 1 calc R
C20 C 0.39203(11) 0.19823(11) 0.0060(2) 0.0416(9) Uani 1 1 d .
H20C H 0.3662 0.2031 0.0088 0.062 Uiso 1 1 calc R
H20A H 0.3975 0.1761 0.0347 0.062 Uiso 1 1 calc R
H20B H 0.3992 0.1954 -0.0489 0.062 Uiso 1 1 calc R
C21 C 0.15289(10) 0.40289(10) 0.6250 0.0453(13) Uani 1 2 d S
H21A H 0.1524 0.3909 0.5739 0.068 Uiso 0.50 1 calc PR
H21B H 0.1294 0.4139 0.6352 0.068 Uiso 0.50 1 calc PR
H21C H 0.1582 0.3852 0.6659 0.068 Uiso 0.50 1 calc PR
C22 C 0.18017(10) 0.43017(10) 0.6250 0.0388(11) Uani 1 2 d S
Mo1 Mo 0.114249(8) 0.364249(8) 0.1250 0.02780(12) Uani 1 2 d S
N1 N 0.19252(7) 0.32883(8) 0.05824(17) 0.0309(6) Uani 1 1 d .
N2 N 0.18359(8) 0.40107(8) 0.23247(17) 0.0354(7) Uani 1 1 d .
N3 N 0.02472(9) 0.35292(9) 0.1293(2) 0.0450(8) Uani 1 1 d .
N4 N 0.10190(9) 0.34573(9) -0.07040(17) 0.0405(7) Uani 1 1 d .
N5 N 0.22705(8) 0.25389(8) 0.08455(17) 0.0341(6) Uani 1 1 d .
N6 N 0.29773(7) 0.27890(7) 0.09453(16) 0.0280(6) Uani 1 1 d .
N7 N 0.5000 0.2500 0.1250 0.0138(8) Uani 1 4 d S
N8 N 0.2868(3) 0.5000 0.7500 0.047(2) Uani 0.50 2 d SP
N9 N 0.20419(9) 0.45419(9) 0.6250 0.0506(12) Uani 1 2 d S
O1 O 0.30376(16) 0.47634(17) 0.7102(4) 0.0534(15) Uani 0.50 1 d P
O2 O 0.2533(2) 0.5000 0.7500 0.0440(18) Uani 0.50 2 d SP
O1W O 0.23586(12) 0.35654(13) -0.0884(3) 0.0302(9) Uani 0.50 1 d P
H1W2 H 0.2573 0.3713 -0.0973 0.045 Uiso 0.25 1 d PR
H1W3 H 0.2169 0.3713 -0.0650 0.045 Uiso 0.25 1 d PR
H1W4 H 0.2403 0.3795 -0.0620 0.045 Uiso 0.25 1 d PR
H1W5 H 0.2104 0.3550 -0.1032 0.045 Uiso 0.25 1 d PR
O2W O 0.2182(2) 0.3445(2) 0.4545(5) 0.0378(19) Uani 0.30 1 d P
H2X H 0.2100 0.3457 0.4123 0.045 Uiso 0.30 1 d PR
H2Y H 0.2383 0.3378 0.4651 0.045 Uiso 0.30 1 d PR
O3W O 0.20232(15) 0.47046(18) 0.7904(4) 0.0368(14) Uani 0.40 1 d P
H3X H 0.2049 0.4525 0.8225 0.044 Uiso 0.40 1 d PR
H3Y H 0.1978 0.4625 0.7437 0.044 Uiso 0.40 1 d PR
O4W O 0.1735(2) 0.3754(2) 0.8372(5) 0.0323(17) Uani 0.30 1 d P
H4X H 0.1711 0.3812 0.7883 0.039 Uiso 0.30 1 d PR
H4Y H 0.1599 0.3892 0.8657 0.039 Uiso 0.30 1 d PR
Sm1 Sm 0.2500 0.307258(7) 0.0000 0.03026(10) Uani 1 2 d S

loop_
_atom_site_aniso_label
_atom_site_aniso_U_11
_atom_site_aniso_U_22
_atom_site_aniso_U_33
_atom_site_aniso_U_23
_atom_site_aniso_U_13
_atom_site_aniso_U_12
C1 0.0315(17) 0.0377(18) 0.043(2) -0.0022(15) 0.0135(15) 0.0021(14)
C2 0.0233(16) 0.0395(19) 0.055(2) -0.0001(17) 0.0030(15) -0.0029(14)
C3 0.034(2) 0.046(2) 0.058(2) -0.0034(19) 0.0012(17) -0.0196(16)
C4 0.049(2) 0.050(2) 0.031(2) 0.0031(16) 0.0002(16) -0.0146(19)
C5 0.0361(17) 0.0435(19) 0.0171(16) 0.0063(14) -0.0011(12) 0.0103(14)
C6 0.0339(17) 0.0415(19) 0.0207(15) -0.0119(13) -0.0009(13) -0.0138(15)
C7 0.0345(17) 0.0368(17) 0.0221(16) -0.0017(13) 0.0152(13) 0.0083(14)
C8 0.0388(18) 0.0283(16) 0.0342(19) -0.0054(14) -0.0001(14) 0.0077(14)
C9 0.0329(18) 0.0401(19) 0.0308(18) 0.0040(14) 0.0103(14) 0.0020(14)
C10 0.0299(17) 0.0422(19) 0.0271(17) -0.0004(14) -0.0054(13) 0.0073(14)
C11 0.0267(16) 0.0386(18) 0.044(2) -0.0101(16) 0.0145(14) 0.0077(14)
C12 0.0314(17) 0.0420(18) 0.0251(15) 0.0018(14) -0.0088(13) 0.0022(14)
C13 0.0395(18) 0.049(2) 0.0148(14) -0.0122(13) 0.0006(12) -0.0046(15)
C14 0.0299(16) 0.0279(16) 0.0425(19) -0.0031(14) 0.0087(14) 0.0000(12)
C15 0.0325(17) 0.0361(17) 0.0214(15) -0.0129(13) 0.0089(13) -0.0010(13)
C16 0.0244(15) 0.0258(15) 0.0299(16) -0.0075(12) -0.0010(12) 0.0113(11)
C17 0.0310(16) 0.048(2) 0.0351(17) -0.0267(16) -0.0138(14) 0.0045(15)
C18 0.039(2) 0.052(2) 0.051(2) 0.0041(18) -0.0103(17) -0.0080(18)
C19 0.052(2) 0.051(2) 0.0284(18) -0.0118(16) 0.0105(16) -0.0009(18)
C20 0.0363(19) 0.045(2) 0.044(2) 0.0031(16) -0.0149(16) -0.0062(16)
C21 0.0393(18) 0.0393(18) 0.057(4) -0.0002(19) 0.0002(19) -0.012(2)
C22 0.0347(16) 0.0347(16) 0.047(3) 0.0102(16) -0.0102(16) -0.001(2)
Mo1 0.02629(14) 0.02629(14) 0.0308(2) -0.00432(10) 0.00432(10) 0.00454(14)
N1 0.0301(14) 0.0293(13) 0.0332(14) -0.0109(11) 0.0021(11) 0.0016(11)
N2 0.0343(15) 0.0380(16) 0.0338(16) -0.0050(12) 0.0068(12) -0.0049(13)
N3 0.0429(18) 0.0444(18) 0.0477(19) -0.0130(15) 0.0031(15) -0.0077(14)
N4 0.0412(17) 0.0548(19) 0.0256(16) 0.0006(13) 0.0083(13) 0.0000(14)
N5 0.0352(15) 0.0362(15) 0.0310(14) 0.0047(12) -0.0096(12) -0.0032(12)
N6 0.0275(13) 0.0327(14) 0.0237(13) -0.0054(11) 0.0153(11) -0.0006(11)
N7 0.0136(12) 0.0136(12) 0.014(2) 0.000 0.000 0.000
N8 0.053(6) 0.038(5) 0.051(6) -0.018(4) 0.000 0.000
N9 0.0405(16) 0.0405(16) 0.071(4) -0.0084(18) 0.0084(18) -0.012(2)
O1 0.054(3) 0.057(4) 0.049(3) -0.003(3) 0.028(3) 0.003(3)
O2 0.050(5) 0.046(4) 0.036(4) -0.003(3) 0.000 0.000
O1W 0.025(2) 0.032(2) 0.034(2) 0.0037(19) -0.0050(19) 0.0029(18)
O2W 0.053(5) 0.028(4) 0.033(4) 0.016(3) -0.002(4) -0.010(3)
O3W 0.026(3) 0.052(4) 0.033(3) -0.012(3) 0.012(2) 0.001(3)
O4W 0.035(4) 0.031(4) 0.030(4) 0.005(3) 0.015(3) -0.012(3)
Sm1 0.03017(14) 0.03151(15) 0.02910(15) 0.000 0.01283(9) 0.000

loop_
_atom_type_symbol
_atom_type_description
_atom_type_scat_dispersion_real
_atom_type_scat_dispersion_imag
_atom_type_scat_source
C C 0.0033 0.0016 'International Tables Vol C Tables 4.2.6.8 and 6.1.1.4'
H H 0.0000 0.0000 'International Tables Vol C Tables 4.2.6.8 and 6.1.1.4'
N N 0.0061 0.0033 'International Tables Vol C Tables 4.2.6.8 and 6.1.1.4'
O O 0.0106 0.0060 'International Tables Vol C Tables 4.2.6.8 and 6.1.1.4'
Mo Mo -1.6832 0.6857 'International Tables Vol C Tables 4.2.6.8 and 6.1.1.4'
Sm Sm -0.1638 3.4418 'International Tables Vol C Tables 4.2.6.8 and 6.1.1.4'

loop_
_geom_angle_atom_site_label_1
_geom_angle_atom_site_label_2
_geom_angle_atom_site_label_3
_geom_angle
_geom_angle_site_symmetry_1
_geom_angle_site_symmetry_3
N1 C1 Mo1 176.0(3) . .
N2 C2 Mo1 167.1(3) . .
N3 C3 Mo1 175.2(4) . .
N4 C4 Mo1 179.2(4) . .
C6 C5 N5 119.1(3) . .
C6 C5 H5 120.5 . .
N5 C5 H5 120.5 . .
C7 C6 C5 121.4(3) . .
C7 C6 H6 119.3 . .
C5 C6 H6 119.3 . .
C6 C7 C8 118.4(3) . .
C6 C7 H7 120.8 . .
C8 C7 H7 120.8 . .
C16 C8 C7 121.4(3) . .
C16 C8 C9 118.4(3) . .
C7 C8 C9 120.2(3) . .
C10 C9 C8 119.9(3) . .
C10 C9 H9 120.1 . .
C8 C9 H9 120.1 . .
C9 C10 C11 117.6(3) . .
C9 C10 H10 121.2 . .
C11 C10 H10 121.2 . .
C15 C11 C12 120.7(3) . .
C15 C11 C10 122.8(3) . .
C12 C11 C10 116.4(3) . .
C13 C12 C11 119.2(3) . .
C13 C12 H12 120.4 . .
C11 C12 H12 120.4 . .
C12 C13 C14 118.8(3) . .
C12 C13 H13 120.6 . .
C14 C13 H13 120.6 . .
N6 C14 C13 120.5(3) . .
N6 C14 H14 119.8 . .
C13 C14 H14 119.8 . .
N6 C15 C16 121.2(3) . .
N6 C15 C11 119.4(3) . .
C16 C15 C11 119.4(3) . .
N5 C16 C15 118.9(3) . .
N5 C16 C8 119.4(3) . .
C15 C16 C8 121.3(3) . .
C18 C17 N7 111.2(3) . .
C18 C17 H17A 109.4 . .
N7 C17 H17A 109.4 . .
C18 C17 H17B 109.4 . .
N7 C17 H17B 109.4 . .
H17A C17 H17B 108.0 . .
C19 C18 C17 109.7(3) . .
C19 C18 H18A 109.7 . .
C17 C18 H18A 109.7 . .
C19 C18 H18B 109.7 . .
C17 C18 H18B 109.7 . .
H18A C18 H18B 108.2 . .
C18 C19 C20 116.0(3) . .
C18 C19 H19A 108.3 . .
C20 C19 H19A 108.3 . .
C18 C19 H19B 108.3 . .
C20 C19 H19B 108.3 . .
H19A C19 H19B 107.4 . .
C19 C20 H20C 109.5 . .
C19 C20 H20A 109.5 . .
H20C C20 H20A 109.5 . .
C19 C20 H20B 109.5 . .
H20C C20 H20B 109.5 . .
H20A C20 H20B 109.5 . .
C22 C21 H21A 109.5 . .
C22 C21 H21B 109.5 . .
H21A C21 H21B 109.5 . .
C22 C21 H21C 109.5 . .
H21A C21 H21C 109.5 . .
H21B C21 H21C 109.5 . .
N9 C22 C21 180.0(5) . .
C3 Mo1 C3 73.3(2) . 15_444
C3 Mo1 C1 73.63(15) . 15_444
C3 Mo1 C1 141.01(16) 15_444 15_444
C3 Mo1 C1 141.01(16) . .
C3 Mo1 C1 73.63(15) 15_444 .
C1 Mo1 C1 144.0(2) 15_444 .
C3 Mo1 C2 139.06(15) . .
C3 Mo1 C2 118.26(16) 15_444 .
C1 Mo1 C2 76.58(14) 15_444 .
C1 Mo1 C2 76.07(14) . .
C3 Mo1 C2 118.26(16) . 15_444
C3 Mo1 C2 139.06(15) 15_444 15_444
C1 Mo1 C2 76.07(14) 15_444 15_444
C1 Mo1 C2 76.58(14) . 15_444
C2 Mo1 C2 80.0(2) . 15_444
C3 Mo1 C4 80.57(16) . .
C3 Mo1 C4 77.81(16) 15_444 .
C1 Mo1 C4 116.14(16) 15_444 .
C1 Mo1 C4 72.77(16) . .
C2 Mo1 C4 138.65(14) . .
C2 Mo1 C4 66.88(14) 15_444 .
C3 Mo1 C4 77.81(16) . 15_444
C3 Mo1 C4 80.57(16) 15_444 15_444
C1 Mo1 C4 72.77(16) 15_444 15_444
C1 Mo1 C4 116.14(16) . 15_444
C2 Mo1 C4 66.88(14) . 15_444
C2 Mo1 C4 138.65(14) 15_444 15_444
C4 Mo1 C4 153.0(2) . 15_444
C1 N1 Sm1 175.5(3) . .
C16 N5 C5 120.0(3) . .
C16 N5 Sm1 117.7(2) . .
C5 N5 Sm1 122.4(2) . .
C15 N6 C14 121.2(3) . .
C15 N6 Sm1 117.2(2) . .
C14 N6 Sm1 121.6(2) . .
C17 N7 C17 118.8(3) 10_554 .
C17 N7 C17 105.00(14) 10_554 27_565
C17 N7 C17 105.00(14) . 27_565
C17 N7 C17 105.00(14) 10_554 20_656
C17 N7 C17 105.00(14) . 20_656
C17 N7 C17 118.8(3) 27_565 20_656
O2 N8 O1 119.5(5) . 6_566
O2 N8 O1 119.5(5) . .
O1 N8 O1 121.0(10) 6_566 .
Sm1 O1W H1W2 110.1 . .
Sm1 O1W H1W3 108.9 . .
H1W2 O1W H1W3 109.5 . .
Sm1 O1W H1W4 109.5 . .
H1W2 O1W H1W4 56.3 . .
H1W3 O1W H1W4 56.3 . .
Sm1 O1W H1W5 108.9 . .
H1W2 O1W H1W5 141.1 . .
H1W3 O1W H1W5 56.3 . .
H1W4 O1W H1W5 109.5 . .
H2X O2W H2Y 125.6 . .
H3X O3W H3Y 109.9 . .
H4X O4W H4Y 109.5 . .
O1W Sm1 O1W 82.2(2) 5 .
O1W Sm1 N1 79.63(13) 5 5
O1W Sm1 N1 72.23(12) . 5
O1W Sm1 N1 72.23(12) 5 .
O1W Sm1 N1 79.63(13) . .
N1 Sm1 N1 142.43(13) 5 .
O1W Sm1 N5 107.51(13) 5 .
O1W Sm1 N5 148.16(13) . .
N1 Sm1 N5 138.58(9) 5 .
N1 Sm1 N5 75.04(10) . .
O1W Sm1 N5 148.16(13) 5 5
O1W Sm1 N5 107.51(13) . 5
N1 Sm1 N5 75.04(10) 5 5
N1 Sm1 N5 138.58(9) . 5
N5 Sm1 N5 80.44(14) . 5
O1W Sm1 N6 76.94(12) 5 .
O1W Sm1 N6 146.32(12) . .
N1 Sm1 N6 78.15(8) 5 .
N1 Sm1 N6 117.68(9) . .
N5 Sm1 N6 64.70(8) . .
N5 Sm1 N6 79.22(9) 5 .
O1W Sm1 N6 146.32(12) 5 5
O1W Sm1 N6 76.94(12) . 5
N1 Sm1 N6 117.68(9) 5 5
N1 Sm1 N6 78.15(8) . 5
N5 Sm1 N6 79.22(9) . 5
N5 Sm1 N6 64.70(8) 5 5
N6 Sm1 N6 132.55(12) . 5

loop_
_geom_bond_atom_site_label_1
_geom_bond_atom_site_label_2
_geom_bond_distance
_geom_bond_site_symmetry_2
C1 N1 1.186(4) .
C1 Mo1 2.138(3) .
C2 N2 1.215(5) .
C2 Mo1 2.183(4) .
C3 N3 1.225(5) .
C3 Mo1 2.065(4) .
C4 N4 1.178(5) .
C4 Mo1 2.191(4) .
C5 C6 1.376(5) .
C5 N5 1.415(4) .
C5 H5 0.9300 .
C6 C7 1.373(5) .
C6 H6 0.9300 .
C7 C8 1.395(5) .
C7 H7 0.9300 .
C8 C16 1.382(5) .
C8 C9 1.488(5) .
C9 C10 1.377(5) .
C9 H9 0.9300 .
C10 C11 1.418(5) .
C10 H10 0.9300 .
C11 C15 1.384(5) .
C11 C12 1.411(5) .
C12 C13 1.359(5) .
C12 H12 0.9300 .
C13 C14 1.404(5) .
C13 H13 0.9300 .
C14 N6 1.375(4) .
C14 H14 0.9300 .
C15 N6 1.333(4) .
C15 C16 1.381(5) .
C16 N5 1.370(4) .
C17 C18 1.530(5) .
C17 N7 1.581(3) .
C17 H17A 0.9700 .
C17 H17B 0.9700 .
C18 C19 1.515(6) .
C18 H18A 0.9700 .
C18 H18B 0.9700 .
C19 C20 1.553(5) .
C19 H19A 0.9700 .
C19 H19B 0.9700 .
C20 H20C 0.9600 .
C20 H20A 0.9600 .
C20 H20B 0.9600 .
C21 C22 1.405(7) .
C21 H21A 0.9600 .
C21 H21B 0.9600 .
C21 H21C 0.9600 .
C22 N9 1.237(7) .
Mo1 C3 2.065(4) 15_444
Mo1 C1 2.138(3) 15_444
Mo1 C2 2.183(4) 15_444
Mo1 C4 2.191(4) 15_444
N1 Sm1 2.439(3) .
N5 Sm1 2.545(3) .
N6 Sm1 2.568(3) .
N7 C17 1.581(3) 10_554
N7 C17 1.581(3) 27_565
N7 C17 1.581(3) 20_656
N8 O2 1.222(13) .
N8 O1 1.251(8) 6_566
N8 O1 1.251(8) .
O1W Sm1 2.383(4) .
O1W H1W2 0.9600 .
O1W H1W3 0.9600 .
O1W H1W4 0.9600 .
O1W H1W5 0.9600 .
O2W H2X 0.7672 .
O2W H2Y 0.7933 .
O3W H3X 0.8500 .
O3W H3Y 0.8499 .
O4W H4X 0.8500 .
O4W H4Y 0.8501 .
Sm1 O1W 2.383(4) 5
Sm1 N1 2.439(3) 5
Sm1 N5 2.545(3) 5
Sm1 N6 2.568(3) 5

loop_
_geom_torsion_atom_site_label_1
_geom_torsion_atom_site_label_2
_geom_torsion_atom_site_label_3
_geom_torsion_atom_site_label_4
_geom_torsion
_geom_torsion_site_symmetry_4
N5 C5 C6 C7 7.0(5) .
C5 C6 C7 C8 -5.7(5) .
C6 C7 C8 C16 1.0(5) .
C6 C7 C8 C9 -179.8(3) .
C16 C8 C9 C10 -1.2(5) .
C7 C8 C9 C10 179.7(3) .
C8 C9 C10 C11 6.9(5) .
C9 C10 C11 C15 -7.9(5) .
C9 C10 C11 C12 174.1(3) .
C15 C11 C12 C13 2.2(5) .
C10 C11 C12 C13 -179.7(3) .
C11 C12 C13 C14 -6.1(5) .
C12 C13 C14 N6 6.7(5) .
C12 C11 C15 N6 1.2(5) .
C10 C11 C15 N6 -176.7(3) .
C12 C11 C15 C16 -179.3(3) .
C10 C11 C15 C16 2.8(5) .
N6 C15 C16 N5 -4.2(5) .
C11 C15 C16 N5 176.3(3) .
N6 C15 C16 C8 -177.1(3) .
C11 C15 C16 C8 3.5(5) .
C7 C8 C16 N5 2.1(5) .
C9 C8 C16 N5 -177.0(3) .
C7 C8 C16 C15 174.9(3) .
C9 C8 C16 C15 -4.2(5) .
N7 C17 C18 C19 -107.0(3) .
C17 C18 C19 C20 -99.6(4) .
N2 C2 Mo1 C3 -149.5(13) .
N2 C2 Mo1 C3 113.5(14) 15_444
N2 C2 Mo1 C1 -105.3(14) 15_444
N2 C2 Mo1 C1 51.1(14) .
N2 C2 Mo1 C2 -27.4(13) 15_444
C15 C16 N5 C5 -173.7(3) .
C8 C16 N5 C5 -0.8(5) .
C15 C16 N5 Sm1 7.2(4) .
C8 C16 N5 Sm1 -179.8(2) .
C6 C5 N5 C16 -3.7(5) .
C6 C5 N5 Sm1 175.3(2) .
C16 C15 N6 C14 179.9(3) .
C11 C15 N6 C14 -0.6(4) .
C16 C15 N6 Sm1 -0.9(4) .
C11 C15 N6 Sm1 178.5(2) .
C13 C14 N6 C15 -3.3(5) .
C13 C14 N6 Sm1 177.6(2) .
C18 C17 N7 C17 -52.5(3) 10_554
C18 C17 N7 C17 64.44(19) 27_565
C18 C17 N7 C17 -169.5(3) 20_656
C16 N5 Sm1 O1W -71.0(3) 5
C5 N5 Sm1 O1W 110.0(3) 5
C16 N5 Sm1 O1W -174.9(3) .
C5 N5 Sm1 O1W 6.1(4) .
C16 N5 Sm1 N1 23.2(3) 5
C5 N5 Sm1 N1 -155.8(2) 5
C16 N5 Sm1 N1 -136.4(2) .
C5 N5 Sm1 N1 44.6(3) .
C16 N5 Sm1 N5 77.3(2) 5
C5 N5 Sm1 N5 -101.8(3) 5
C16 N5 Sm1 N6 -5.3(2) .
C5 N5 Sm1 N6 175.7(3) .
C16 N5 Sm1 N6 143.1(2) 5
C5 N5 Sm1 N6 -35.9(3) 5
C15 N6 Sm1 O1W 120.0(2) 5
C14 N6 Sm1 O1W -60.8(3) 5
C15 N6 Sm1 O1W 173.3(3) .
C14 N6 Sm1 O1W -7.6(4) .
C15 N6 Sm1 N1 -158.0(2) 5
C14 N6 Sm1 N1 21.1(2) 5
C15 N6 Sm1 N1 58.4(2) .
C14 N6 Sm1 N1 -122.5(2) .
C15 N6 Sm1 N5 3.2(2) .
C14 N6 Sm1 N5 -177.7(3) .
C15 N6 Sm1 N5 -81.3(2) 5
C14 N6 Sm1 N5 97.9(2) 5
C15 N6 Sm1 N6 -41.20(19) 5
C14 N6 Sm1 N6 137.9(2) 5
